data_7720194
loop_
_publ_author_name
'Topi&#x107;, Edi'
'Sarjanovi&#x107;, Josipa'
'Kuzman, Dino'
'Cocut, Andrea'
'Hrenar, Tomica'
'Pisk, Jana'
'Vrdoljak, Vi&#x161;nja'

_publ_section_title
;
 Nicotinoyl hydrazone-directed vanadium assemblies: metallosupramolecular
 isomerism, polymorphism, and catalytic oxidation performance.
;
_journal_issue 10
_journal_name_full 'Dalton transactions (Cambridge, England : 2003)'
_journal_page_first 4237
_journal_page_last 4249
_journal_paper_doi 10.1039/d5dt03088a
_journal_volume 55
_journal_year 2026
_chemical_formula_moiety 'C18 H20 N3 O5 V'
_chemical_formula_sum 'C18 H20 N3 O5 V'
_chemical_formula_weight 409.31
_chemical_name_systematic 'oxo-t-butoxo-[N''-(2-oxo-3-methoxybenzylidene)nicotinoylhydrazonato]vanadium(v) polymer'
_space_group_crystal_system orthorhombic
_space_group_IT_number 43
_space_group_name_Hall 'F 2 -2d'
_space_group_name_H-M_alt 'F d d 2'
_atom_sites_solution_hydrogens geom
_audit_creation_date 2025-09-08
_audit_creation_method
;
Olex2 1.5
(compiled 2025.07.13 svn.rb7424aed for OlexSys, GUI svn.r7314)
;
_audit_update_record
;
2025-12-22 deposited with the CCDC.	2026-02-17 downloaded from the CCDC.
;
_cell_angle_alpha 90
_cell_angle_beta 90
_cell_angle_gamma 90
_cell_formula_units_Z 16
_cell_length_a 62.1004(15)
_cell_length_b 16.0479(6)
_cell_length_c 7.9027(3)
_cell_measurement_reflns_used 2694
_cell_measurement_temperature 169.98(10)
_cell_measurement_theta_max 78.3300
_cell_measurement_theta_min 2.8470
_cell_volume 7875.7(5)
_computing_cell_refinement 'CrysAlisPro 1.171.43.105a (Rigaku OD, 2024)'
_computing_data_collection 'CrysAlisPro system (CCD 41.123a 64-bit (release 20-01-2022))'
_computing_data_reduction 'CrysAlisPro 1.171.43.105a (Rigaku OD, 2024)'
_computing_molecular_graphics 'Olex2 1.5 (Dolomanov et al., 2009)'
_computing_publication_material 'Olex2 1.5 (Dolomanov et al., 2009)'
_computing_structure_refinement 'SHELXL 2019/3 (Sheldrick, 2015)'
_computing_structure_solution 'SHELXT 2018/2 (Sheldrick, 2018)'
_diffrn_ambient_environment N~2~
_diffrn_ambient_temperature 169.98(10)
_diffrn_detector 'Hybrid Pixel Array Detector'
_diffrn_detector_area_resol_mean 10.0000
_diffrn_detector_type HyPix
_diffrn_measured_fraction_theta_full 0.994
_diffrn_measured_fraction_theta_max 0.972
_diffrn_measurement_details
;
List of Runs (angles in degrees, time in seconds):

  # Type    Start    End  Width  t~exp~   \w     \q     \k     \f   Frames
#--------------------------------------------------------------------------
  1  \w   -122.00 -34.98   0.38   10.00    --  -47.74 -27.00 -36.00  229
  2  \w    -64.00 -27.14   0.38   40.00    --  -91.75  97.00 -96.00   97
  3  \w   -140.00-113.78   0.38   40.00    --  -91.75 -27.00 -36.00   69
  4  \w    100.00 126.22   0.38   40.00    --  113.25-149.00  98.00   69
  5  \w     42.00  97.86   0.38   40.00    --  113.25 -97.00 155.00  147
  6  \w   -117.00 -89.64   0.38   10.00    --  -47.74-125.00 120.00   72
  7  \w     -5.00  40.22   0.38   10.00    --   47.74 -38.00 150.00  119
  8  \w    111.00 138.74   0.38   40.00    --  113.25  30.00   0.00   73
  9  \w     44.00 104.80   0.38   40.00    --  113.25 -95.00-150.00  160
 10  \w     62.00  97.34   0.38   40.00    --  113.25 -77.00-150.00   93
 11  \w    146.00 175.64   0.38   40.00    --  113.25  30.00   0.00   78
 12  \w     49.00  74.08   0.38   40.00    --  113.25 -77.00 150.00   66
 13  \w    115.00 174.66   0.38   40.00    --  113.25  15.00 -90.00  157
 14  \w    101.00 143.94   0.38   40.00    --  113.25 125.00 -60.00  113
 15  \w    146.00 170.70   0.38   40.00    --  113.25 125.00 -60.00   65
 16  \w     43.00  68.08   0.38   40.00    --  113.25 -61.00-150.00   66
 17  \w     42.00  91.02   0.38   40.00    --  113.25-125.00 150.00  129
 18  \w     43.00  94.30   0.38   40.00    --  113.25 -95.00  30.00  135
 19  \w     42.00  67.08   0.38   40.00    --  113.25 -61.00 -60.00   66
;
_diffrn_measurement_device 'four-circle diffractometer'
_diffrn_measurement_device_type 'XtaLAB Synergy, Dualflex, HyPix'
_diffrn_measurement_method '\w scans'
_diffrn_orient_matrix_type 'CrysAlisPro convention (1999,Acta A55,543-557)'
_diffrn_orient_matrix_UB_11 0.0063444000
_diffrn_orient_matrix_UB_12 -0.0507879000
_diffrn_orient_matrix_UB_13 0.1577960000
_diffrn_orient_matrix_UB_21 0.0063658000
_diffrn_orient_matrix_UB_22 0.0810019000
_diffrn_orient_matrix_UB_23 0.0916560000
_diffrn_orient_matrix_UB_31 -0.0231218000
_diffrn_orient_matrix_UB_32 0.0084530000
_diffrn_orient_matrix_UB_33 0.0686840000
_diffrn_radiation_monochromator mirror
_diffrn_radiation_probe x-ray
_diffrn_radiation_type 'Cu K\a'
_diffrn_radiation_wavelength 1.54184
_diffrn_reflns_av_R_equivalents 0.0281
_diffrn_reflns_av_unetI/netI 0.0342
_diffrn_reflns_Laue_measured_fraction_full 0.994
_diffrn_reflns_Laue_measured_fraction_max 0.972
_diffrn_reflns_limit_h_max 54
_diffrn_reflns_limit_h_min -78
_diffrn_reflns_limit_k_max 19
_diffrn_reflns_limit_k_min -18
_diffrn_reflns_limit_l_max 9
_diffrn_reflns_limit_l_min -9
_diffrn_reflns_number 9373
_diffrn_reflns_point_group_measured_fraction_full 0.860
_diffrn_reflns_point_group_measured_fraction_max 0.815
_diffrn_reflns_theta_full 67.684
_diffrn_reflns_theta_max 79.910
_diffrn_reflns_theta_min 2.846
_diffrn_source 'micro-focus sealed X-ray tube'
_diffrn_source_type 'PhotonJet (Cu) X-ray Source'
_exptl_absorpt_coefficient_mu 4.504
_exptl_absorpt_correction_T_max 1.00000
_exptl_absorpt_correction_T_min 0.94025
_exptl_absorpt_correction_type multi-scan
_exptl_absorpt_process_details
;
CrysAlisPro 1.171.43.105a (Rigaku Oxford Diffraction, 2024)
Empirical absorption correction using spherical harmonics,
implemented in SCALE3 ABSPACK scaling algorithm.
;
_exptl_crystal_colour yellow
_exptl_crystal_colour_primary yellow
_exptl_crystal_density_diffrn 1.381
_exptl_crystal_description block
_exptl_crystal_F_000 3392
_exptl_crystal_size_max 0.04
_exptl_crystal_size_mid 0.02
_exptl_crystal_size_min 0.02
_refine_diff_density_max 0.509
_refine_diff_density_min -0.362
_refine_diff_density_rms 0.050
_refine_ls_abs_structure_details
;
 Refined as an inversion twin.
;
_refine_ls_abs_structure_Flack 0.035(8)
_refine_ls_extinction_method none
_refine_ls_goodness_of_fit_ref 1.029
_refine_ls_hydrogen_treatment constr
_refine_ls_matrix_type full
_refine_ls_number_parameters 249
_refine_ls_number_reflns 3502
_refine_ls_number_restraints 1
_refine_ls_restrained_S_all 1.029
_refine_ls_R_factor_all 0.0409
_refine_ls_R_factor_gt 0.0376
_refine_ls_shift/su_max 0.001
_refine_ls_shift/su_mean 0.000
_refine_ls_structure_factor_coef Fsqd
_refine_ls_weighting_details 'w=1/[\s^2^(Fo^2^)+(0.0606P)^2^+9.2603P] where P=(Fo^2^+2Fc^2^)/3'
_refine_ls_weighting_scheme calc
_refine_ls_wR_factor_gt 0.0976
_refine_ls_wR_factor_ref 0.0995
_reflns_Friedel_coverage 0.561
_reflns_Friedel_fraction_full 0.702
_reflns_Friedel_fraction_max 0.632
_reflns_number_gt 3272
_reflns_number_total 3502
_reflns_threshold_expression 'I > 2\s(I)'
_cod_data_source_file d5dt03088a2.cif
_cod_data_source_block 4tert
_cod_depositor_comments 'Adding full bibliography for 7720194--7720204.cif.'
_cod_database_code 7720194
_shelx_shelxl_version_number 2019/3
_chemical_oxdiff_formula 'V C N O'
_shelx_space_group_comment
;
The symmetry employed for this shelxl refinement is uniquely defined
by the following loop, which should always be used as a source of
symmetry information in preference to the above space-group names.
They are only intended as comments.
;
_shelx_estimated_absorpt_t_max 0.915
_shelx_estimated_absorpt_t_min 0.840
_olex2_refinement_description
;
1. Twinned data refinement
 Scales: 0.965(8)
 0.035(8)
2. Fixed Uiso
 At 1.2 times of:
  All C(H) groups
 At 1.5 times of:
  All C(H,H,H) groups
3.a Aromatic/amide H refined with riding coordinates:
 C11(H11), C12(H12), C13(H13), C10(H10), C2(H2), C7(H7), C6(H6), C8(H8)
3.b Idealised Me refined as rotating group:
 C14(H14A,H14B,H14C), C18(H18A,H18B,H18C), C17(H17A,H17B,H17C), C16(H16A,H16B,
 H16C)
;
_olex2_submission_special_instructions 'No special instructions were received'
_oxdiff_exptl_absorpt_empirical_details
;
Empirical correction (ABSPACK) includes:
- Absorption correction using spherical harmonics
- Frame scaling
- Detector area scaling
;
_oxdiff_exptl_absorpt_empirical_full_max 1.304
_oxdiff_exptl_absorpt_empirical_full_min 0.842

loop_
_space_group_symop_operation_xyz
'x, y, z'
'-x, -y, z'
'x+1/4, -y+1/4, z+1/4'
'-x+1/4, y+1/4, z+1/4'
'x, y+1/2, z+1/2'
'-x, -y+1/2, z+1/2'
'x+1/4, -y+3/4, z+3/4'
'-x+1/4, y+3/4, z+3/4'
'x+1/2, y, z+1/2'
'-x+1/2, -y, z+1/2'
'x+3/4, -y+1/4, z+3/4'
'-x+3/4, y+1/4, z+3/4'
'x+1/2, y+1/2, z'
'-x+1/2, -y+1/2, z'
'x+3/4, -y+3/4, z+1/4'
'-x+3/4, y+3/4, z+1/4'

loop_
_atom_site_label
_atom_site_type_symbol
_atom_site_fract_x
_atom_site_fract_y
_atom_site_fract_z
_atom_site_U_iso_or_equiv
_atom_site_adp_type
_atom_site_occupancy
_atom_site_site_symmetry_order
_atom_site_calc_flag
_atom_site_refinement_flags_posn
_atom_site_refinement_flags_adp
_atom_site_refinement_flags_occupancy
_atom_site_disorder_assembly
_atom_site_disorder_group
V1 V 0.55441(2) 0.64716(3) 0.45740(8) 0.03193(17) Uani 1 1 d . . . . .
O1 O 0.52427(3) 0.62937(14) 0.3884(3) 0.0319(5) Uani 1 1 d . . . . .
O2 O 0.57859(3) 0.71407(15) 0.4880(4) 0.0384(6) Uani 1 1 d . . . . .
O4 O 0.55016(4) 0.60974(16) 0.6640(4) 0.0417(7) Uani 1 1 d . . . . .
O5 O 0.56492(4) 0.57189(16) 0.3550(4) 0.0417(6) Uani 1 1 d . . . . .
O3 O 0.61672(4) 0.7484(2) 0.6038(6) 0.0583(9) Uani 1 1 d . . . . .
N2 N 0.54991(4) 0.72298(18) 0.2412(4) 0.0341(7) Uani 1 1 d . . . . .
N3 N 0.46304(4) 0.72984(18) 0.0881(4) 0.0343(6) Uani 1 1 d . . . . .
N1 N 0.52907(4) 0.72620(19) 0.1755(4) 0.0369(7) Uani 1 1 d . . . . .
C1 C 0.51717(5) 0.6750(2) 0.2635(5) 0.0311(7) Uani 1 1 d . . . . .
C9 C 0.49390(5) 0.6689(2) 0.2231(5) 0.0319(7) Uani 1 1 d . . . . .
C11 C 0.45137(5) 0.6652(2) 0.1458(6) 0.0370(8) Uani 1 1 d . . . . .
H11 H 0.436487 0.663245 0.118280 0.044 Uiso 1 1 calc R U . . .
C4 C 0.59222(5) 0.7491(2) 0.3779(6) 0.0404(9) Uani 1 1 d . . . . .
C12 C 0.45975(6) 0.6019(2) 0.2422(6) 0.0438(10) Uani 1 1 d . . . . .
H12 H 0.450809 0.557751 0.280473 0.053 Uiso 1 1 calc R U . . .
C13 C 0.48153(6) 0.6034(2) 0.2830(6) 0.0391(8) Uani 1 1 d . . . . .
H13 H 0.487760 0.560702 0.350300 0.047 Uiso 1 1 calc R U . . .
C10 C 0.48392(5) 0.7307(2) 0.1276(5) 0.0346(7) Uani 1 1 d . . . . .
H10 H 0.492443 0.775920 0.088493 0.042 Uiso 1 1 calc R U . . .
C5 C 0.61312(6) 0.7693(3) 0.4394(8) 0.0516(12) Uani 1 1 d . . . . .
C15 C 0.54883(7) 0.5419(3) 0.7777(6) 0.0454(9) Uani 1 1 d . . . . .
C2 C 0.56443(5) 0.7610(2) 0.1546(6) 0.0411(9) Uani 1 1 d . . . . .
H2 H 0.560635 0.784250 0.048194 0.049 Uiso 1 1 calc R U . . .
C3 C 0.58652(5) 0.7696(2) 0.2143(7) 0.0459(10) Uani 1 1 d . . . . .
C7 C 0.62192(7) 0.8253(4) 0.1657(10) 0.0732(18) Uani 1 1 d . . . . .
H7 H 0.632261 0.850091 0.092791 0.088 Uiso 1 1 calc R U . . .
C6 C 0.62761(6) 0.8073(4) 0.3322(9) 0.0666(16) Uani 1 1 d . . . . .
H6 H 0.641572 0.821318 0.372140 0.080 Uiso 1 1 calc R U . . .
C8 C 0.60162(7) 0.8079(3) 0.1043(9) 0.0628(14) Uani 1 1 d . . . . .
H8 H 0.597841 0.821277 -0.008956 0.075 Uiso 1 1 calc R U . . .
C14 C 0.63701(8) 0.7712(4) 0.6757(11) 0.078(2) Uani 1 1 d . . . . .
H14A H 0.648655 0.744660 0.611788 0.117 Uiso 1 1 calc R U . . .
H14B H 0.637580 0.752821 0.793888 0.117 Uiso 1 1 calc R U . . .
H14C H 0.638692 0.831909 0.670851 0.117 Uiso 1 1 calc R U . . .
C18 C 0.56568(16) 0.5524(7) 0.9029(14) 0.149(5) Uani 1 1 d . . . . .
H18A H 0.579347 0.564279 0.845740 0.224 Uiso 1 1 calc R U . . .
H18B H 0.567090 0.501230 0.969586 0.224 Uiso 1 1 calc R U . . .
H18C H 0.562002 0.598902 0.977974 0.224 Uiso 1 1 calc R U . . .
C17 C 0.52718(14) 0.5536(7) 0.8660(17) 0.131(4) Uani 1 1 d . . . . .
H17A H 0.527963 0.601832 0.941794 0.196 Uiso 1 1 calc R U . . .
H17B H 0.523743 0.503581 0.931718 0.196 Uiso 1 1 calc R U . . .
H17C H 0.515943 0.562953 0.781001 0.196 Uiso 1 1 calc R U . . .
C16 C 0.5478(3) 0.4622(5) 0.6855(13) 0.168(6) Uani 1 1 d . . . . .
H16A H 0.536647 0.465552 0.597974 0.252 Uiso 1 1 calc R U . . .
H16B H 0.544273 0.417254 0.764700 0.252 Uiso 1 1 calc R U . . .
H16C H 0.561756 0.450941 0.632584 0.252 Uiso 1 1 calc R U . . .

loop_
_atom_site_aniso_label
_atom_site_aniso_U_11
_atom_site_aniso_U_22
_atom_site_aniso_U_33
_atom_site_aniso_U_23
_atom_site_aniso_U_13
_atom_site_aniso_U_12
V1 0.0188(2) 0.0261(3) 0.0509(3) 0.0024(3) -0.0015(2) -0.00026(18)
O1 0.0220(10) 0.0281(10) 0.0455(14) 0.0016(10) -0.0019(9) -0.0002(8)
O2 0.0218(10) 0.0346(11) 0.0587(19) -0.0017(12) 0.0030(10) -0.0023(9)
O4 0.0332(11) 0.0369(13) 0.055(2) 0.0095(12) -0.0069(11) -0.0046(9)
O5 0.0272(11) 0.0331(12) 0.0650(19) -0.0031(13) -0.0024(11) 0.0025(9)
O3 0.0267(12) 0.0601(19) 0.088(3) 0.0036(19) -0.0086(14) -0.0148(12)
N2 0.0239(12) 0.0297(13) 0.049(2) 0.0030(13) 0.0043(11) 0.0016(10)
N3 0.0253(13) 0.0302(14) 0.0476(18) 0.0032(13) -0.0042(12) -0.0015(10)
N1 0.0246(12) 0.0371(15) 0.049(2) 0.0069(14) -0.0006(12) 0.0018(10)
C1 0.0248(14) 0.0255(14) 0.0430(19) -0.0011(14) -0.0033(12) 0.0035(11)
C9 0.0242(14) 0.0282(14) 0.0435(19) -0.0012(15) -0.0010(13) 0.0003(11)
C11 0.0259(14) 0.0325(16) 0.053(2) 0.0002(16) -0.0044(14) -0.0056(12)
C4 0.0179(13) 0.0302(17) 0.073(3) 0.0026(18) 0.0081(15) -0.0003(11)
C12 0.0321(16) 0.0350(17) 0.064(3) 0.0103(19) -0.0072(16) -0.0097(13)
C13 0.0324(16) 0.0313(17) 0.054(2) 0.0068(16) -0.0072(16) 0.0002(13)
C10 0.0257(14) 0.0304(16) 0.048(2) 0.0025(16) -0.0015(14) -0.0033(12)
C5 0.0252(16) 0.0405(19) 0.089(4) 0.005(2) 0.008(2) -0.0038(13)
C15 0.047(2) 0.044(2) 0.045(2) 0.0069(18) 0.0002(17) -0.0028(16)
C2 0.0294(16) 0.0339(17) 0.060(3) 0.0081(17) 0.0080(15) 0.0012(12)
C3 0.0273(15) 0.0388(18) 0.072(3) 0.009(2) 0.0111(18) 0.0003(13)
C7 0.033(2) 0.077(3) 0.110(5) 0.023(3) 0.022(3) -0.007(2)
C6 0.0238(19) 0.066(3) 0.110(5) 0.013(3) 0.005(2) -0.0099(18)
C8 0.036(2) 0.068(3) 0.085(4) 0.024(3) 0.019(2) -0.0022(19)
C14 0.038(2) 0.069(3) 0.127(6) 0.011(4) -0.028(3) -0.019(2)
C18 0.135(7) 0.166(9) 0.146(9) 0.090(8) -0.094(7) -0.075(7)
C17 0.084(5) 0.147(8) 0.162(10) 0.056(8) 0.050(6) -0.002(5)
C16 0.37(2) 0.045(3) 0.087(7) 0.003(4) 0.047(10) -0.006(6)

loop_
_atom_type_symbol
_atom_type_description
_atom_type_scat_dispersion_real
_atom_type_scat_dispersion_imag
_atom_type_scat_source
C C 0.0181 0.0091 'International Tables Vol C Tables 4.2.6.8 and 6.1.1.4'
H H 0.0000 0.0000 'International Tables Vol C Tables 4.2.6.8 and 6.1.1.4'
N N 0.0311 0.0180 'International Tables Vol C Tables 4.2.6.8 and 6.1.1.4'
O O 0.0492 0.0322 'International Tables Vol C Tables 4.2.6.8 and 6.1.1.4'
V V 0.0687 2.1097 'International Tables Vol C Tables 4.2.6.8 and 6.1.1.4'

loop_
_geom_angle_atom_site_label_1
_geom_angle_atom_site_label_2
_geom_angle_atom_site_label_3
_geom_angle
_geom_angle_site_symmetry_1
_geom_angle_site_symmetry_3
_geom_angle_publ_flag
O1 V1 N2 74.60(11) . . ?
O1 V1 N3 79.35(10) . 6_665 ?
O2 V1 O1 152.33(11) . . ?
O2 V1 N2 83.10(12) . . ?
O2 V1 N3 80.74(10) . 6_665 ?
O4 V1 O1 93.71(11) . . ?
O4 V1 O2 101.38(13) . . ?
O4 V1 N2 157.76(12) . . ?
O4 V1 N3 79.59(12) . 6_665 ?
O5 V1 O1 97.96(12) . . ?
O5 V1 O2 99.97(12) . . ?
O5 V1 O4 105.89(15) . . ?
O5 V1 N2 94.59(14) . . ?
O5 V1 N3 174.12(15) . 6_665 ?
N2 V1 N3 79.67(12) . 6_665 ?
C1 O1 V1 116.7(2) . . ?
C4 O2 V1 131.9(3) . . ?
C15 O4 V1 149.5(3) . . ?
C5 O3 C14 117.4(4) . . ?
N1 N2 V1 116.4(2) . . ?
C2 N2 V1 127.6(3) . . ?
C2 N2 N1 115.8(3) . . ?
C11 N3 V1 121.3(2) . 6_664 ?
C10 N3 V1 121.0(2) . 6_664 ?
C10 N3 C11 116.9(3) . . ?
C1 N1 N2 107.7(3) . . ?
O1 C1 N1 124.4(3) . . ?
O1 C1 C9 117.1(3) . . ?
N1 C1 C9 118.6(3) . . ?
C13 C9 C1 121.1(3) . . ?
C13 C9 C10 118.6(3) . . ?
C10 C9 C1 120.2(3) . . ?
N3 C11 H11 118.2 . . ?
N3 C11 C12 123.7(3) . . ?
C12 C11 H11 118.2 . . ?
O2 C4 C5 116.8(5) . . ?
O2 C4 C3 123.2(3) . . ?
C3 C4 C5 120.0(4) . . ?
C11 C12 H12 120.5 . . ?
C11 C12 C13 119.0(3) . . ?
C13 C12 H12 120.5 . . ?
C9 C13 C12 118.2(3) . . ?
C9 C13 H13 120.9 . . ?
C12 C13 H13 120.9 . . ?
N3 C10 C9 123.5(3) . . ?
N3 C10 H10 118.2 . . ?
C9 C10 H10 118.2 . . ?
O3 C5 C4 114.8(4) . . ?
O3 C5 C6 126.1(4) . . ?
C6 C5 C4 119.1(6) . . ?
O4 C15 C18 107.5(5) . . ?
O4 C15 C17 104.3(5) . . ?
O4 C15 C16 110.9(5) . . ?
C18 C15 C17 108.1(8) . . ?
C18 C15 C16 118.1(9) . . ?
C16 C15 C17 107.1(8) . . ?
N2 C2 H2 118.9 . . ?
N2 C2 C3 122.2(4) . . ?
C3 C2 H2 118.9 . . ?
C4 C3 C2 121.5(4) . . ?
C4 C3 C8 120.5(4) . . ?
C8 C3 C2 117.7(5) . . ?
C6 C7 H7 119.3 . . ?
C8 C7 H7 119.3 . . ?
C8 C7 C6 121.5(5) . . ?
C5 C6 C7 120.5(5) . . ?
C5 C6 H6 119.8 . . ?
C7 C6 H6 119.8 . . ?
C3 C8 H8 120.8 . . ?
C7 C8 C3 118.4(6) . . ?
C7 C8 H8 120.8 . . ?
O3 C14 H14A 109.5 . . ?
O3 C14 H14B 109.5 . . ?
O3 C14 H14C 109.5 . . ?
H14A C14 H14B 109.5 . . ?
H14A C14 H14C 109.5 . . ?
H14B C14 H14C 109.5 . . ?
C15 C18 H18A 109.5 . . ?
C15 C18 H18B 109.5 . . ?
C15 C18 H18C 109.5 . . ?
H18A C18 H18B 109.5 . . ?
H18A C18 H18C 109.5 . . ?
H18B C18 H18C 109.5 . . ?
C15 C17 H17A 109.5 . . ?
C15 C17 H17B 109.5 . . ?
C15 C17 H17C 109.5 . . ?
H17A C17 H17B 109.5 . . ?
H17A C17 H17C 109.5 . . ?
H17B C17 H17C 109.5 . . ?
C15 C16 H16A 109.5 . . ?
C15 C16 H16B 109.5 . . ?
C15 C16 H16C 109.5 . . ?
H16A C16 H16B 109.5 . . ?
H16A C16 H16C 109.5 . . ?
H16B C16 H16C 109.5 . . ?

loop_
_geom_bond_atom_site_label_1
_geom_bond_atom_site_label_2
_geom_bond_distance
_geom_bond_site_symmetry_2
_geom_bond_publ_flag
V1 O1 1.970(2) . ?
V1 O2 1.862(2) . ?
V1 O4 1.759(3) . ?
V1 O5 1.593(3) . ?
V1 N2 2.116(3) . ?
V1 N3 2.478(3) 6_665 ?
O1 C1 1.305(4) . ?
O2 C4 1.338(5) . ?
O4 C15 1.415(5) . ?
O3 C5 1.360(7) . ?
O3 C14 1.430(5) . ?
N2 N1 1.396(4) . ?
N2 C2 1.286(5) . ?
N3 C11 1.345(5) . ?
N3 C10 1.334(4) . ?
N1 C1 1.306(5) . ?
C1 C9 1.483(4) . ?
C9 C13 1.385(5) . ?
C9 C10 1.392(5) . ?
C11 H11 0.9500 . ?
C11 C12 1.372(6) . ?
C4 C5 1.424(6) . ?
C4 C3 1.380(7) . ?
C12 H12 0.9500 . ?
C12 C13 1.391(5) . ?
C13 H13 0.9500 . ?
C10 H10 0.9500 . ?
C5 C6 1.378(7) . ?
C15 C18 1.450(9) . ?
C15 C17 1.526(9) . ?
C15 C16 1.473(10) . ?
C2 H2 0.9500 . ?
C2 C3 1.457(6) . ?
C3 C8 1.419(6) . ?
C7 H7 0.9500 . ?
C7 C6 1.392(10) . ?
C7 C8 1.379(8) . ?
C6 H6 0.9500 . ?
C8 H8 0.9500 . ?
C14 H14A 0.9800 . ?
C14 H14B 0.9800 . ?
C14 H14C 0.9800 . ?
C18 H18A 0.9800 . ?
C18 H18B 0.9800 . ?
C18 H18C 0.9800 . ?
C17 H17A 0.9800 . ?
C17 H17B 0.9800 . ?
C17 H17C 0.9800 . ?
C16 H16A 0.9800 . ?
C16 H16B 0.9800 . ?
C16 H16C 0.9800 . ?

loop_
_geom_torsion_atom_site_label_1
_geom_torsion_atom_site_label_2
_geom_torsion_atom_site_label_3
_geom_torsion_atom_site_label_4
_geom_torsion
_geom_torsion_site_symmetry_1
_geom_torsion_site_symmetry_2
_geom_torsion_site_symmetry_3
_geom_torsion_site_symmetry_4
_geom_torsion_publ_flag
V1 O1 C1 N1 5.1(5) . . . . ?
V1 O1 C1 C9 -173.4(2) . . . . ?
V1 O2 C4 C5 -156.7(3) . . . . ?
V1 O2 C4 C3 26.7(5) . . . . ?
V1 O4 C15 C18 117.7(8) . . . . ?
V1 O4 C15 C17 -127.7(7) . . . . ?
V1 O4 C15 C16 -12.7(9) . . . . ?
V1 N2 N1 C1 -3.7(4) . . . . ?
V1 N2 C2 C3 -11.9(6) . . . . ?
V1 N3 C11 C12 -169.5(3) 6_664 . . . ?
V1 N3 C10 C9 170.2(3) 6_664 . . . ?
O1 V1 O2 C4 -71.5(4) . . . . ?
O1 V1 O4 C15 84.7(5) . . . . ?
O1 C1 C9 C13 -16.4(5) . . . . ?
O1 C1 C9 C10 161.7(3) . . . . ?
O2 V1 O4 C15 -118.6(5) . . . . ?
O2 C4 C5 O3 1.4(6) . . . . ?
O2 C4 C5 C6 -178.5(4) . . . . ?
O2 C4 C3 C2 5.5(6) . . . . ?
O2 C4 C3 C8 179.0(4) . . . . ?
O4 V1 O2 C4 166.8(3) . . . . ?
O5 V1 O2 C4 58.2(3) . . . . ?
O5 V1 O4 C15 -14.7(5) . . . . ?
O3 C5 C6 C7 179.8(5) . . . . ?
N2 V1 O2 C4 -35.3(3) . . . . ?
N2 V1 O4 C15 141.7(5) . . . . ?
N2 N1 C1 O1 -0.7(5) . . . . ?
N2 N1 C1 C9 177.8(3) . . . . ?
N2 C2 C3 C4 -10.4(6) . . . . ?
N2 C2 C3 C8 176.0(4) . . . . ?
N3 V1 O2 C4 -115.9(3) 6_665 . . . ?
N3 V1 O4 C15 163.1(5) 6_665 . . . ?
N3 C11 C12 C13 -0.4(7) . . . . ?
N1 N2 C2 C3 174.4(4) . . . . ?
N1 C1 C9 C13 165.1(4) . . . . ?
N1 C1 C9 C10 -16.9(5) . . . . ?
C1 C9 C13 C12 179.3(4) . . . . ?
C1 C9 C10 N3 -179.2(4) . . . . ?
C11 N3 C10 C9 0.3(6) . . . . ?
C11 C12 C13 C9 -0.5(7) . . . . ?
C4 C5 C6 C7 -0.3(8) . . . . ?
C4 C3 C8 C7 -1.1(7) . . . . ?
C13 C9 C10 N3 -1.1(6) . . . . ?
C10 N3 C11 C12 0.5(6) . . . . ?
C10 C9 C13 C12 1.1(6) . . . . ?
C5 C4 C3 C2 -171.0(4) . . . . ?
C5 C4 C3 C8 2.4(6) . . . . ?
C2 N2 N1 C1 170.7(3) . . . . ?
C2 C3 C8 C7 172.6(5) . . . . ?
C3 C4 C5 O3 178.1(4) . . . . ?
C3 C4 C5 C6 -1.7(6) . . . . ?
C6 C7 C8 C3 -1.0(9) . . . . ?
C8 C7 C6 C5 1.7(10) . . . . ?
C14 O3 C5 C4 -176.6(4) . . . . ?
C14 O3 C5 C6 3.2(7) . . . . ?

loop_
_twin_individual_id
_twin_individual_mass_fraction_refined
1 0.965(8)
2 0.035(8)
